data_4326786
loop_
_publ_author_name
'Wing-Por Leung'
'Yuk-Chi Chan'
'Thomas C. W. Mak'

_publ_section_title
;
 Synthesis and Structural Characterization of a Tin Analogue of Allene
;
_journal_name_full 'Inorganic Chemistry'
_journal_page_first 10517
_journal_page_last 10518
_journal_paper_doi 10.1021/ic201888d
_journal_volume 50
_journal_year 2011
_chemical_formula_sum 'C50 H40 P4 S4 Sn'
_chemical_formula_weight 1011.63
_chemical_name_systematic
; 
 ? 
;
_space_group_IT_number 15
_symmetry_cell_setting monoclinic
_symmetry_space_group_name_Hall '-C 2yc'
_symmetry_space_group_name_H-M 'C 1 2/c 1'
_atom_sites_solution_hydrogens geom
_atom_sites_solution_primary direct
_atom_sites_solution_secondary difmap
_audit_creation_method SHELXL-97
_cell_angle_alpha 90.00
_cell_angle_beta 96.0190(10)
_cell_angle_gamma 90.00
_cell_formula_units_Z 4
_cell_length_a 22.2299(9)
_cell_length_b 11.6422(5)
_cell_length_c 18.1168(7)
_cell_measurement_reflns_used 733
_cell_measurement_temperature 296(2)
_cell_measurement_theta_max 15
_cell_measurement_theta_min 15
_cell_volume 4662.9(3)
_computing_cell_refinement 'BRUKER KAPPA APEXII DUO DIFFRACTOMETER'
_computing_data_collection 'BRUKER KAPPA APEXII DUO DIFFRACTOMETER'
_computing_data_reduction 'BRUKER KAPPA APEXII DUO DIFFRACTOMETER'
_computing_molecular_graphics 'SIEMENS SHELXTL'
_computing_publication_material 'SIEMENS SHELXTL'
_computing_structure_refinement 'SHELXL-97 (Sheldrick, 2008)'
_computing_structure_solution 'SHELXS-97 (Sheldrick, 2008)'
_diffrn_ambient_temperature 296(2)
_diffrn_measured_fraction_theta_full 0.996
_diffrn_measured_fraction_theta_max 0.996
_diffrn_measurement_device_type 'BRUKER KAPPA APEXII DUO DIFFRACTOMETER'
_diffrn_measurement_method 'PHI & OMEGA SCAN'
_diffrn_radiation_monochromator graphite
_diffrn_radiation_source 'fine-focus sealed tube'
_diffrn_radiation_type MoK\a
_diffrn_radiation_wavelength 0.71073
_diffrn_reflns_av_R_equivalents 0.0693
_diffrn_reflns_av_sigmaI/netI 0.0361
_diffrn_reflns_limit_h_max 26
_diffrn_reflns_limit_h_min -26
_diffrn_reflns_limit_k_max 13
_diffrn_reflns_limit_k_min -13
_diffrn_reflns_limit_l_max 19
_diffrn_reflns_limit_l_min -21
_diffrn_reflns_number 31594
_diffrn_reflns_theta_full 25.24
_diffrn_reflns_theta_max 25.24
_diffrn_reflns_theta_min 2.32
_exptl_absorpt_coefficient_mu 0.899
_exptl_absorpt_correction_T_max 0.7350
_exptl_absorpt_correction_T_min 0.6033
_exptl_absorpt_correction_type multi-scan
_exptl_crystal_colour yellow
_exptl_crystal_density_diffrn 1.441
_exptl_crystal_description block
_exptl_crystal_F_000 2056
_exptl_crystal_size_max 0.50
_exptl_crystal_size_mid 0.40
_exptl_crystal_size_min 0.30
_refine_diff_density_max 0.314
_refine_diff_density_min -0.432
_refine_diff_density_rms 0.063
_refine_ls_extinction_method none
_refine_ls_goodness_of_fit_ref 1.076
_refine_ls_hydrogen_treatment riding
_refine_ls_matrix_type full
_refine_ls_number_parameters 267
_refine_ls_number_reflns 4195
_refine_ls_number_restraints 0
_refine_ls_restrained_S_all 1.076
_refine_ls_R_factor_all 0.0303
_refine_ls_R_factor_gt 0.0269
_refine_ls_shift/su_max 0.001
_refine_ls_shift/su_mean 0.000
_refine_ls_structure_factor_coef Fsqd
_refine_ls_weighting_details 'calc w=1/[\s^2^(Fo^2^)+(0.0348P)^2^+4.3177P] where P=(Fo^2^+2Fc^2^)/3'
_refine_ls_weighting_scheme calc
_refine_ls_wR_factor_gt 0.0703
_refine_ls_wR_factor_ref 0.0748
_reflns_number_gt 3863
_reflns_number_total 4195
_reflns_threshold_expression >2sigma(I)
_cod_data_source_file ic201888d_si_002.cif
_cod_data_source_block CYC38
_cod_depositor_comments
;

2021-09-13
Z value and formula fixed to values more according to usual
chemical conventions.                 miguel
;
_cod_original_formula_sum 'C100 H80 P8 S8 Sn2'
_cod_original_formula_weight 2023.26
_cod_original_formula_units_Z 2
_cod_database_code 4326786

loop_
_symmetry_equiv_pos_as_xyz
'x, y, z'
'-x, y, -z+1/2'
'x+1/2, y+1/2, z'
'-x+1/2, y+1/2, -z+1/2'
'-x, -y, -z'
'x, -y, z-1/2'
'-x+1/2, -y+1/2, -z'
'x+1/2, -y+1/2, z-1/2'

loop_
_atom_site_label
_atom_site_type_symbol
_atom_site_fract_x
_atom_site_fract_y
_atom_site_fract_z
_atom_site_U_iso_or_equiv
_atom_site_adp_type
_atom_site_occupancy
_atom_site_symmetry_multiplicity
_atom_site_calc_flag
_atom_site_refinement_flags
Sn1 Sn 0.0000 0.849491(17) 0.7500 0.03143(9) Uani 1 2 d S
P1 P -0.03838(2) 0.71036(4) 0.60813(3) 0.02823(13) Uani 1 1 d .
P2 P 0.11776(2) 0.92290(5) 0.83665(3) 0.02965(13) Uani 1 1 d .
S1 S 0.04215(3) 0.66719(5) 0.66031(3) 0.03642(14) Uani 1 1 d .
S2 S 0.08980(3) 1.00624(5) 0.74136(3) 0.03987(14) Uani 1 1 d .
C1 C -0.05657(9) 0.83578(17) 0.65255(11) 0.0293(4) Uani 1 1 d .
C11 C -0.09592(10) 0.60156(19) 0.61561(12) 0.0356(5) Uani 1 1 d .
C12 C -0.08845(12) 0.5194(2) 0.67162(13) 0.0445(5) Uani 1 1 d .
H12A H -0.0517 0.5132 0.7010 0.053 Uiso 1 1 calc R
C13 C -0.13570(15) 0.4470(2) 0.68338(16) 0.0617(8) Uani 1 1 d .
H13A H -0.1307 0.3923 0.7209 0.074 Uiso 1 1 calc R
C14 C -0.18998(15) 0.4551(3) 0.64025(19) 0.0698(9) Uani 1 1 d .
H14A H -0.2217 0.4064 0.6489 0.084 Uiso 1 1 calc R
C15 C -0.19769(13) 0.5349(3) 0.58431(18) 0.0664(8) Uani 1 1 d .
H15A H -0.2344 0.5395 0.5547 0.080 Uiso 1 1 calc R
C16 C -0.15078(11) 0.6089(2) 0.57175(15) 0.0496(6) Uani 1 1 d .
H16A H -0.1562 0.6632 0.5340 0.060 Uiso 1 1 calc R
C21 C -0.03362(9) 0.72787(18) 0.50947(11) 0.0308(4) Uani 1 1 d .
C22 C -0.04274(11) 0.6360(2) 0.46068(13) 0.0406(5) Uani 1 1 d .
H22A H -0.0531 0.5641 0.4780 0.049 Uiso 1 1 calc R
C23 C -0.03636(13) 0.6519(2) 0.38635(14) 0.0520(7) Uani 1 1 d .
H23A H -0.0423 0.5905 0.3536 0.062 Uiso 1 1 calc R
C24 C -0.02126(13) 0.7583(3) 0.36055(14) 0.0553(7) Uani 1 1 d .
H24A H -0.0178 0.7688 0.3103 0.066 Uiso 1 1 calc R
C25 C -0.01137(13) 0.8488(2) 0.40893(15) 0.0517(6) Uani 1 1 d .
H25A H -0.0010 0.9204 0.3914 0.062 Uiso 1 1 calc R
C26 C -0.01672(11) 0.8339(2) 0.48318(13) 0.0407(5) Uani 1 1 d .
H26A H -0.0090 0.8949 0.5159 0.049 Uiso 1 1 calc R
C31 C 0.13479(9) 1.0212(2) 0.91378(12) 0.0357(5) Uani 1 1 d .
C32 C 0.14105(17) 1.1377(2) 0.90381(17) 0.0668(9) Uani 1 1 d .
H32A H 0.1394 1.1684 0.8562 0.080 Uiso 1 1 calc R
C33 C 0.1499(2) 1.2090(3) 0.9655(2) 0.0902(12) Uani 1 1 d .
H33A H 0.1544 1.2876 0.9588 0.108 Uiso 1 1 calc R
C34 C 0.15192(17) 1.1663(3) 1.03540(19) 0.0730(10) Uani 1 1 d .
H34A H 0.1571 1.2153 1.0761 0.088 Uiso 1 1 calc R
C35 C 0.14636(12) 1.0513(3) 1.04562(15) 0.0576(7) Uani 1 1 d .
H35A H 0.1482 1.0216 1.0935 0.069 Uiso 1 1 calc R
C36 C 0.13800(11) 0.9783(2) 0.98534(13) 0.0452(6) Uani 1 1 d .
H36A H 0.1345 0.8996 0.9929 0.054 Uiso 1 1 calc R
C41 C 0.18829(10) 0.8487(2) 0.82720(13) 0.0381(5) Uani 1 1 d .
C42 C 0.24170(12) 0.8768(3) 0.86821(16) 0.0602(8) Uani 1 1 d .
H42A H 0.2427 0.9359 0.9028 0.072 Uiso 1 1 calc R
C43 C 0.29434(14) 0.8166(4) 0.8580(2) 0.0807(11) Uani 1 1 d .
H43A H 0.3304 0.8352 0.8863 0.097 Uiso 1 1 calc R
C44 C 0.29333(15) 0.7314(3) 0.80719(19) 0.0735(10) Uani 1 1 d .
H44A H 0.3287 0.6915 0.8008 0.088 Uiso 1 1 calc R
C45 C 0.24080(15) 0.7034(3) 0.7652(2) 0.0698(9) Uani 1 1 d .
H45A H 0.2405 0.6452 0.7300 0.084 Uiso 1 1 calc R
C46 C 0.18811(12) 0.7615(2) 0.77491(16) 0.0553(7) Uani 1 1 d .
H46A H 0.1523 0.7422 0.7463 0.066 Uiso 1 1 calc R

loop_
_atom_site_aniso_label
_atom_site_aniso_U_11
_atom_site_aniso_U_22
_atom_site_aniso_U_33
_atom_site_aniso_U_23
_atom_site_aniso_U_13
_atom_site_aniso_U_12
Sn1 0.02958(13) 0.03659(14) 0.02682(13) 0.000 -0.00310(8) 0.000
P1 0.0307(3) 0.0291(3) 0.0248(3) -0.00156(19) 0.0022(2) -0.0019(2)
P2 0.0262(3) 0.0352(3) 0.0272(3) -0.0003(2) 0.0013(2) -0.0024(2)
S1 0.0335(3) 0.0392(3) 0.0355(3) -0.0014(2) -0.0012(2) 0.0048(2)
S2 0.0404(3) 0.0452(3) 0.0333(3) 0.0107(2) 0.0003(2) -0.0090(2)
C1 0.0284(10) 0.0328(11) 0.0258(10) -0.0022(8) -0.0011(8) 0.0010(8)
C11 0.0405(12) 0.0325(11) 0.0344(11) -0.0037(9) 0.0064(9) -0.0056(9)
C12 0.0521(14) 0.0396(13) 0.0416(13) 0.0009(10) 0.0031(10) -0.0081(11)
C13 0.079(2) 0.0494(16) 0.0580(17) 0.0083(13) 0.0120(15) -0.0221(14)
C14 0.0650(19) 0.068(2) 0.078(2) -0.0015(16) 0.0161(16) -0.0350(16)
C15 0.0474(16) 0.076(2) 0.074(2) -0.0060(16) -0.0018(14) -0.0202(14)
C16 0.0439(14) 0.0550(15) 0.0489(14) 0.0007(12) -0.0001(11) -0.0113(12)
C21 0.0300(10) 0.0357(11) 0.0268(10) -0.0009(8) 0.0024(8) 0.0025(8)
C22 0.0499(14) 0.0368(12) 0.0345(12) -0.0051(9) 0.0027(10) 0.0067(10)
C23 0.0657(17) 0.0561(16) 0.0345(13) -0.0131(11) 0.0056(12) 0.0148(12)
C24 0.0646(17) 0.0730(19) 0.0300(12) 0.0046(12) 0.0128(11) 0.0145(14)
C25 0.0608(17) 0.0557(16) 0.0400(14) 0.0111(11) 0.0118(12) -0.0017(12)
C26 0.0458(13) 0.0411(13) 0.0355(13) -0.0012(9) 0.0059(10) -0.0046(10)
C31 0.0289(10) 0.0435(12) 0.0346(11) -0.0059(9) 0.0026(8) -0.0035(9)
C32 0.101(3) 0.0489(16) 0.0498(17) -0.0049(12) 0.0037(16) -0.0155(16)
C33 0.144(4) 0.0479(19) 0.077(2) -0.0206(16) 0.004(2) -0.019(2)
C34 0.081(2) 0.078(2) 0.060(2) -0.0375(17) 0.0054(16) -0.0080(17)
C35 0.0488(15) 0.087(2) 0.0374(14) -0.0119(13) 0.0037(11) -0.0069(14)
C36 0.0428(13) 0.0536(15) 0.0386(13) -0.0040(11) 0.0011(10) -0.0076(11)
C41 0.0295(11) 0.0494(14) 0.0363(12) 0.0017(9) 0.0077(9) 0.0001(9)
C42 0.0324(13) 0.095(2) 0.0527(16) -0.0155(15) 0.0014(11) 0.0065(14)
C43 0.0371(15) 0.137(3) 0.068(2) -0.004(2) 0.0033(14) 0.0200(18)
C44 0.0529(18) 0.094(3) 0.078(2) 0.0184(19) 0.0279(16) 0.0325(17)
C45 0.066(2) 0.066(2) 0.083(2) -0.0122(16) 0.0334(17) 0.0102(16)
C46 0.0445(14) 0.0599(17) 0.0635(17) -0.0144(13) 0.0153(12) 0.0008(12)

loop_
_atom_type_symbol
_atom_type_description
_atom_type_scat_dispersion_real
_atom_type_scat_dispersion_imag
_atom_type_scat_source
C C 0.0033 0.0016 'International Tables Vol C Tables 4.2.6.8 and 6.1.1.4'
H H 0.0000 0.0000 'International Tables Vol C Tables 4.2.6.8 and 6.1.1.4'
P P 0.1023 0.0942 'International Tables Vol C Tables 4.2.6.8 and 6.1.1.4'
S S 0.1246 0.1234 'International Tables Vol C Tables 4.2.6.8 and 6.1.1.4'
Sn Sn -0.6537 1.4246 'International Tables Vol C Tables 4.2.6.8 and 6.1.1.4'

loop_
_geom_angle_atom_site_label_1
_geom_angle_atom_site_label_2
_geom_angle_atom_site_label_3
_geom_angle
_geom_angle_site_symmetry_1
_geom_angle_site_symmetry_3
C1 Sn1 C1 171.12(11) 2_556 .
C1 Sn1 S2 73.51(6) 2_556 .
C1 Sn1 S2 112.80(6) . .
C1 Sn1 S2 112.81(6) 2_556 2_556
C1 Sn1 S2 73.51(6) . 2_556
S2 Sn1 S2 95.77(3) . 2_556
C1 Sn1 S1 102.70(6) 2_556 .
C1 Sn1 S1 70.51(6) . .
S2 Sn1 S1 100.208(18) . .
S2 Sn1 S1 143.936(16) 2_556 .
C1 Sn1 S1 70.51(6) 2_556 2_556
C1 Sn1 S1 102.70(6) . 2_556
S2 Sn1 S1 143.937(16) . 2_556
S2 Sn1 S1 100.208(18) 2_556 2_556
S1 Sn1 S1 85.41(2) . 2_556
C1 P1 C21 113.78(10) . .
C1 P1 C11 110.62(10) . .
C21 P1 C11 105.45(10) . .
C1 P1 S1 103.47(7) . .
C21 P1 S1 110.64(7) . .
C11 P1 S1 113.10(8) . .
C1 P2 C41 115.52(10) 2_556 .
C1 P2 C31 112.77(10) 2_556 .
C41 P2 C31 105.07(10) . .
C1 P2 S2 101.75(7) 2_556 .
C41 P2 S2 109.84(8) . .
C31 P2 S2 112.07(8) . .
P1 S1 Sn1 75.76(2) . .
P2 S2 Sn1 77.91(2) . .
P2 C1 P1 140.58(13) 2_556 .
P2 C1 Sn1 105.94(10) 2_556 .
P1 C1 Sn1 108.13(10) . .
C16 C11 C12 119.4(2) . .
C16 C11 P1 119.91(18) . .
C12 C11 P1 120.20(18) . .
C13 C12 C11 119.8(3) . .
C14 C13 C12 120.6(3) . .
C13 C14 C15 120.1(3) . .
C14 C15 C16 120.2(3) . .
C11 C16 C15 119.9(3) . .
C26 C21 C22 119.5(2) . .
C26 C21 P1 118.94(16) . .
C22 C21 P1 121.40(16) . .
C23 C22 C21 119.6(2) . .
C24 C23 C22 120.3(2) . .
C25 C24 C23 120.1(2) . .
C24 C25 C26 120.2(2) . .
C25 C26 C21 120.2(2) . .
C32 C31 C36 118.8(2) . .
C32 C31 P2 122.4(2) . .
C36 C31 P2 118.67(18) . .
C31 C32 C33 119.4(3) . .
C34 C33 C32 121.3(3) . .
C33 C34 C35 119.6(3) . .
C34 C35 C36 120.3(3) . .
C35 C36 C31 120.5(3) . .
C42 C41 C46 118.9(2) . .
C42 C41 P2 122.9(2) . .
C46 C41 P2 118.15(19) . .
C41 C42 C43 120.0(3) . .
C44 C43 C42 120.4(3) . .
C43 C44 C45 120.5(3) . .
C44 C45 C46 120.0(3) . .
C45 C46 C41 120.3(3) . .

loop_
_geom_bond_atom_site_label_1
_geom_bond_atom_site_label_2
_geom_bond_distance
_geom_bond_site_symmetry_2
Sn1 C1 2.063(2) 2_556
Sn1 C1 2.063(2) .
Sn1 S2 2.7212(6) .
Sn1 S2 2.7212(6) 2_556
Sn1 S1 2.8882(6) .
Sn1 S1 2.8883(6) 2_556
P1 C1 1.735(2) .
P1 C21 1.813(2) .
P1 C11 1.815(2) .
P1 S1 1.9990(8) .
P2 C1 1.724(2) 2_556
P2 C41 1.814(2) .
P2 C31 1.815(2) .
P2 S2 2.0207(8) .
C1 P2 1.724(2) 2_556
C11 C16 1.387(3) .
C11 C12 1.392(3) .
C12 C13 1.380(4) .
C13 C14 1.370(5) .
C14 C15 1.373(4) .
C15 C16 1.389(4) .
C21 C26 1.389(3) .
C21 C22 1.389(3) .
C22 C23 1.381(3) .
C23 C24 1.378(4) .
C24 C25 1.374(4) .
C25 C26 1.374(3) .
C31 C32 1.378(4) .
C31 C36 1.384(3) .
C32 C33 1.390(4) .
C33 C34 1.357(5) .
C34 C35 1.359(5) .
C35 C36 1.381(4) .
C41 C42 1.372(4) .
C41 C46 1.389(4) .
C42 C43 1.392(4) .
C43 C44 1.352(5) .
C44 C45 1.365(5) .
C45 C46 1.380(4) .
